data_1534393
loop_
_publ_author_name
'Wang, Han-Xiao'
'Meng, Zheng'
'Xiang, Jun-Feng'
'Xia, Yu-Xiang'
'Sun, Yihua'
'Hu, Shu-Zhen'
'Chen, Hui'
'Yao, Jiannian'
'Chen, Chuan-Feng'

_publ_section_title
;
 Guest-dependent directional complexation based on triptycene derived
 oxacalixarene: formation of oriented rotaxanes
;
_journal_issue 1
_journal_name_full 'Chem. Sci.'
_journal_page_first 469
_journal_paper_doi 10.1039/C5SC03511B
_journal_volume 7
_journal_year 2016
_chemical_formula_moiety '2(C H2 Cl2), 2(F6 P), C28 H38 N2 O, C56 H32 N4 O4'
_chemical_formula_sum 'C86 H74 Cl4 F12 N6 O5 P2'
_chemical_formula_weight 1703.25
_chemical_name_systematic
;
 ?
;
_space_group_crystal_system monoclinic
_space_group_IT_number 14
_space_group_name_Hall '-P 2yn'
_space_group_name_H-M_alt 'P 1 21/n 1'
_symmetry_space_group_name_Hall '-P 2yn'
_symmetry_space_group_name_H-M 'P 1 21/n 1'
_atom_sites_solution_hydrogens geom
_audit_creation_date 2014-01-24
_audit_creation_method
;
Olex2 1.2
(compiled 2013.12.10 svn.r2850 for OlexSys, GUI svn.r4736)
;
_audit_update_record
;
2014-06-24 deposited with the CCDC.
2015-10-05 downloaded from the CCDC.
;
_cell_angle_alpha 90
_cell_angle_beta 92.044(3)
_cell_angle_gamma 90
_cell_formula_units_Z 4
_cell_length_a 11.1928(19)
_cell_length_b 21.893(4)
_cell_length_c 32.961(6)
_cell_measurement_reflns_used 22542
_cell_measurement_temperature 173.1500
_cell_measurement_theta_max 27.4753
_cell_measurement_theta_min 0.9301
_cell_volume 8072(2)
_computing_cell_refinement 'CrystalClear (Rigaku Inc., 2007)'
_computing_data_collection 'CrystalClear (Rigaku Inc., 2007)'
_computing_data_reduction 'CrystalClear (Rigaku Inc., 2007)'
_computing_molecular_graphics 'Olex2 (Dolomanov et al., 2009)'
_computing_publication_material 'Olex2 (Dolomanov et al., 2009)'
_computing_structure_refinement 'XL (Sheldrick, 2008)'
_computing_structure_solution
;
'XS (Sheldrick, 2008)' 
;
_diffrn_ambient_temperature 173.1500
_diffrn_detector_area_resol_mean 28.5714
_diffrn_measured_fraction_theta_full 0.996
_diffrn_measured_fraction_theta_max 0.995
_diffrn_measurement_device
;
Saturn724+ (2x2 bin mode)
;
_diffrn_measurement_device_details
;
AFC10: Fixed Chi 2 circle
;
_diffrn_measurement_device_type 'MM007-HF CCD(Saturn 724+)'
_diffrn_measurement_method '\w scans at fixed \c = 45\%'
_diffrn_orient_matrix_type d*Trek
_diffrn_orient_matrix_UB_11 0.0409
_diffrn_orient_matrix_UB_12 0.0739
_diffrn_orient_matrix_UB_13 -0.0291
_diffrn_orient_matrix_UB_21 0.0301
_diffrn_orient_matrix_UB_22 -0.0032
_diffrn_orient_matrix_UB_23 0.0342
_diffrn_orient_matrix_UB_31 0.0186
_diffrn_orient_matrix_UB_32 -0.0160
_diffrn_orient_matrix_UB_33 -0.0179
_diffrn_radiation_detector CCD
_diffrn_radiation_monochromator Confocal
_diffrn_radiation_type MoK\a
_diffrn_radiation_wavelength 0.71073
_diffrn_reflns_av_R_equivalents 0.0616
_diffrn_reflns_av_unetI/netI 0.0635
_diffrn_reflns_laue_measured_fraction_full 0.996
_diffrn_reflns_laue_measured_fraction_max 0.995
_diffrn_reflns_limit_h_max 14
_diffrn_reflns_limit_h_min -14
_diffrn_reflns_limit_k_max 28
_diffrn_reflns_limit_k_min -28
_diffrn_reflns_limit_l_max 42
_diffrn_reflns_limit_l_min -41
_diffrn_reflns_number 54637
_diffrn_reflns_point_group_measured_fraction_full 0.996
_diffrn_reflns_point_group_measured_fraction_max 0.995
_diffrn_reflns_theta_full 26.000
_diffrn_reflns_theta_max 27.477
_diffrn_reflns_theta_min 1.902
_diffrn_source 'Rotating Anode'
_diffrn_source_current 24.0000
_diffrn_source_power 1.2000
_diffrn_source_voltage 50.0000
_exptl_absorpt_coefficient_mu 0.271
_exptl_absorpt_correction_T_max 1.0000
_exptl_absorpt_correction_T_min 0.7746
_exptl_absorpt_correction_type multi-scan
_exptl_absorpt_process_details 'CrystalClear (Rigaku Inc., 2007)'
_exptl_crystal_colour 'light yellow'
_exptl_crystal_density_diffrn 1.402
_exptl_crystal_description block
_exptl_crystal_F_000 3512
_exptl_crystal_size_max 0.28
_exptl_crystal_size_mid 0.21
_exptl_crystal_size_min 0.2
_refine_diff_density_max 0.936
_refine_diff_density_min -0.862
_refine_diff_density_rms 0.076
_refine_ls_extinction_method none
_refine_ls_goodness_of_fit_ref 1.192
_refine_ls_hydrogen_treatment mixed
_refine_ls_matrix_type full
_refine_ls_number_parameters 1085
_refine_ls_number_reflns 18426
_refine_ls_number_restraints 56
_refine_ls_restrained_S_all 1.192
_refine_ls_R_factor_all 0.1526
_refine_ls_R_factor_gt 0.1285
_refine_ls_shift/su_max 0.001
_refine_ls_shift/su_mean 0.000
_refine_ls_structure_factor_coef Fsqd
_refine_ls_weighting_details 'w=1/[\s^2^(Fo^2^)+(0.1126P)^2^+13.6909P] where P=(Fo^2^+2Fc^2^)/3'
_refine_ls_weighting_scheme calc
_refine_ls_wR_factor_gt 0.3020
_refine_ls_wR_factor_ref 0.3181
_reflns_Friedel_coverage 0.000
_reflns_number_gt 14464
_reflns_number_total 18426
_reflns_threshold_expression 'I > 2\s(I)'
_cod_data_source_file c5sc03511b2.cif
_cod_data_source_block mx2839
_cod_depositor_comments 'Adding full bibliography for 1534393--1534395.cif.'
_cod_database_code 1534393
_shelxl_version_number 2013-4
_shelx_space_group_comment
;
The symmetry employed for this shelxl refinement is uniquely defined
by the following loop, which should always be used as a source of
symmetry information in preference to the above space-group names.
They are only intended as comments.
;
_diffrn_number_total 18911
_olex2_refinement_description
;
1. Fixed Uiso
 At 1.2 times of:
  All C(H) groups, All C(H,H) groups, All C(H,H,H,H) groups
 At 1.5 times of:
  All C(H,H,H) groups, All O(H) groups
2. Restrained distances
 O5A-C57 = O5-C57
 1.43 with sigma of 0.01
3. Uiso/Uaniso restraints and constraints
O5 \\sim O5A: within 1.7A with sigma of 0.02 and sigma for terminal atoms of
0.04
Uanis(O5A) \\sim Ueq, Uanis(O5) \\sim Ueq: with sigma of 0.01 and sigma for
terminal atoms of 0.02
Uanis(C78) \\sim Ueq, Uanis(C79A) \\sim Ueq, Uanis(C79) \\sim Ueq, Uanis(C80A)
\\sim Ueq, Uanis(C80) \\sim Ueq, Uanis(C78A) \\sim Ueq: with sigma of 0.01 and
sigma for terminal atoms of 0.02
4. Others
 Sof(H57C)=Sof(H57D)=Sof(O5A)=Sof(H5AA)=1-FVAR(1)
 Sof(O5)=Sof(H5A)=Sof(H57A)=Sof(H57B)=FVAR(1)
 Sof(C78A)=Sof(H78D)=Sof(H78E)=Sof(H78F)=Sof(C80A)=Sof(H80D)=Sof(H80E)=
 Sof(H80F)=Sof(C79A)=Sof(H79D)=Sof(H79E)=Sof(H79F)=1-FVAR(2)
 Sof(C78)=Sof(H78A)=Sof(H78B)=Sof(H78C)=Sof(C79)=Sof(H79A)=Sof(H79B)=Sof(H79C)=
 Sof(C80)=Sof(H80A)=Sof(H80B)=Sof(H80C)=FVAR(2)
5.a Ternary CH refined with riding coordinates:
 C21(H21), C24(H24), C49(H49), C50(H50)
5.b Secondary CH2 refined with riding coordinates:
 C86(H86A,H86B), C85(H85A,H85B), C57(H57A,H57B), C57(H57C,H57D), C58(H58A,
 H58B), C59(H59A,H59B), C70(H70A,H70B)
5.c Aromatic/amide H refined with riding coordinates:
 C60(H60), C61(H61), C63(H63), C64(H64), C66(H66), C67(H67), C68(H68),
 C69(H69), C72(H72), C74(H74), C76(H76), C2(H2), C3(H3), C5(H5), C6(H6),
 C10(H10), C13(H13), C14(H14), C17(H17), C18(H18), C19(H19), C20(H20), C25(H25),
  C26(H26), C28(H28), C30(H30), C31(H31), C34(H34), C35(H35), C38(H38),
 C41(H41), C42(H42), C44(H44), C45(H45), C46(H46), C47(H47), C53(H53), C54(H54),
  C56(H56)
5.d Idealised Me refined as rotating group:
 C78(H78A,H78B,H78C), C79(H79A,H79B,H79C), C80(H80A,H80B,H80C), C82(H82A,H82B,
 H82C), C83(H83A,H83B,H83C), C84(H84A,H84B,H84C), C78A(H78D,H78E,H78F),
 C80A(H80D,H80E,H80F), C79A(H79D,H79E,H79F)
5.e Idealised tetrahedral OH refined as rotating group:
 O5(H5A), O5A(H5AA)
;

loop_
_space_group_symop_operation_xyz
'x, y, z'
'-x+1/2, y+1/2, -z+1/2'
'-x, -y, -z'
'x-1/2, -y-1/2, z-1/2'

loop_
_atom_site_label
_atom_site_type_symbol
_atom_site_fract_x
_atom_site_fract_y
_atom_site_fract_z
_atom_site_U_iso_or_equiv
_atom_site_adp_type
_atom_site_occupancy
_atom_site_site_symmetry_order
_atom_site_calc_flag
_atom_site_refinement_flags_posn
_atom_site_refinement_flags_adp
_atom_site_refinement_flags_occupancy
_atom_site_disorder_assembly
_atom_site_disorder_group
Cl3 Cl 0.3226(5) -0.00316(17) 0.4931(2) 0.259(3) Uani 1 1 d . . . . .
Cl4 Cl 0.3425(3) -0.00919(15) 0.40491(19) 0.239(3) Uani 1 1 d . . . . .
C86 C 0.3106(13) 0.0341(6) 0.4450(6) 0.216(9) Uani 1 1 d . . . . .
H86A H 0.2297 0.0494 0.4411 0.260 Uiso 1 1 calc R . . . .
H86B H 0.3638 0.0691 0.4456 0.260 Uiso 1 1 calc R . . . .
Cl1 Cl 0.6514(4) 0.5566(2) 0.39549(16) 0.208(2) Uani 1 1 d . . . . .
Cl2 Cl 0.4636(3) 0.47253(16) 0.38845(8) 0.1363(10) Uani 1 1 d . . . . .
C85 C 0.6123(9) 0.4810(5) 0.3963(3) 0.116(3) Uani 1 1 d . . . . .
H85A H 0.6539 0.4593 0.3753 0.139 Uiso 1 1 calc R . . . .
H85B H 0.6364 0.4634 0.4223 0.139 Uiso 1 1 calc R . . . .
P2 P 0.17505(13) 0.27249(6) 0.71615(5) 0.0541(4) Uani 1 1 d . . . . .
F7 F 0.2403(4) 0.31565(16) 0.68507(13) 0.0875(12) Uani 1 1 d . . . . .
F8 F 0.2878(3) 0.22769(16) 0.71530(14) 0.0863(12) Uani 1 1 d . . . . .
F9 F 0.1098(4) 0.2288(2) 0.74641(12) 0.0975(14) Uani 1 1 d . . . . .
F10 F 0.0628(4) 0.31642(19) 0.71474(12) 0.0872(12) Uani 1 1 d . . . . .
F11 F 0.1172(3) 0.23463(16) 0.67859(10) 0.0682(9) Uani 1 1 d . . . . .
F12 F 0.2350(4) 0.30991(19) 0.75246(13) 0.0920(12) Uani 1 1 d . . . . .
P1 P 0.72821(13) 0.80355(6) 0.50021(4) 0.0489(3) Uani 1 1 d . . . . .
F1 F 0.8148(3) 0.75356(15) 0.52025(11) 0.0744(10) Uani 1 1 d . . . . .
F2 F 0.8130(3) 0.80601(15) 0.46197(9) 0.0637(8) Uani 1 1 d . . . . .
F3 F 0.8062(3) 0.85542(15) 0.52214(11) 0.0688(9) Uani 1 1 d . . . . .
F4 F 0.6436(3) 0.85360(19) 0.47949(11) 0.0822(11) Uani 1 1 d . . . . .
F5 F 0.6444(3) 0.80075(18) 0.53785(10) 0.0745(10) Uani 1 1 d . . . . .
F6 F 0.6509(3) 0.75163(18) 0.47791(11) 0.0805(11) Uani 1 1 d . . . . .
O5 O 1.112(2) 0.2969(9) 0.5780(4) 0.092(5) Uani 0.56(4) 1 d D U P A 1
H5A H 1.0993 0.2621 0.5697 0.138 Uiso 0.56(4) 1 calc GR . P A 1
N5 N 0.8696(4) 0.34560(17) 0.62361(12) 0.0435(9) Uani 1 1 d . . . . .
N6 N 0.3585(4) 0.16271(17) 0.61419(11) 0.0410(9) Uani 1 1 d . . . . .
C57 C 1.0365(8) 0.3380(4) 0.5564(2) 0.101(3) Uani 1 1 d D . . . .
H57A H 0.9603 0.3184 0.5501 0.122 Uiso 0.56(4) 1 calc R . P A 1
H57B H 1.0724 0.3486 0.5310 0.122 Uiso 0.56(4) 1 calc R . P A 1
H57C H 0.9799 0.3061 0.5627 0.122 Uiso 0.44(4) 1 calc R . P A 2
H57D H 1.0339 0.3456 0.5274 0.122 Uiso 0.44(4) 1 calc R . P A 2
C58 C 1.0161(6) 0.3949(3) 0.5803(2) 0.083(2) Uani 1 1 d . . . . .
H58A H 0.9538 0.4187 0.5665 0.099 Uiso 1 1 calc R . . . .
H58B H 1.0887 0.4191 0.5808 0.099 Uiso 1 1 calc R . . . .
C59 C 0.9808(5) 0.3838(2) 0.6234(2) 0.0591(14) Uani 1 1 d . . . . .
H59A H 1.0451 0.3630 0.6382 0.071 Uiso 1 1 calc R . . . .
H59B H 0.9668 0.4225 0.6367 0.071 Uiso 1 1 calc R . . . .
C60 C 0.8762(5) 0.2857(2) 0.63350(15) 0.0477(11) Uani 1 1 d . . . . .
H60 H 0.9490 0.2691 0.6424 0.057 Uiso 1 1 calc R . . . .
C61 C 0.7770(4) 0.2495(2) 0.63060(14) 0.0404(10) Uani 1 1 d . . . . .
H61 H 0.7825 0.2083 0.6373 0.049 Uiso 1 1 calc R . . . .
C62 C 0.6679(4) 0.27416(19) 0.61762(13) 0.0390(10) Uani 1 1 d . . . . .
C63 C 0.6653(4) 0.3366(2) 0.60827(16) 0.0473(12) Uani 1 1 d . . . . .
H63 H 0.5936 0.3545 0.5996 0.057 Uiso 1 1 calc R . . . .
C64 C 0.7654(4) 0.3711(2) 0.61158(17) 0.0494(12) Uani 1 1 d . . . . .
H64 H 0.7619 0.4126 0.6055 0.059 Uiso 1 1 calc R . . . .
C65 C 0.5585(4) 0.23610(18) 0.61512(12) 0.0362(9) Uani 1 1 d . . . . .
C66 C 0.5662(5) 0.1741(2) 0.60657(13) 0.0410(10) Uani 1 1 d . . . . .
H66 H 0.6397 0.1566 0.6012 0.049 Uiso 1 1 calc R . . . .
C67 C 0.4653(4) 0.1389(2) 0.60607(13) 0.0408(10) Uani 1 1 d . . . . .
H67 H 0.4709 0.0976 0.6000 0.049 Uiso 1 1 calc R . . . .
C68 C 0.3480(5) 0.2229(2) 0.62190(15) 0.0465(11) Uani 1 1 d . . . . .
H68 H 0.2734 0.2393 0.6270 0.056 Uiso 1 1 calc R . . . .
C69 C 0.4464(4) 0.2602(2) 0.62226(15) 0.0443(11) Uani 1 1 d . . . . .
H69 H 0.4381 0.3017 0.6273 0.053 Uiso 1 1 calc R . . . .
C70 C 0.2505(5) 0.1218(2) 0.61475(16) 0.0497(12) Uani 1 1 d . . . . .
H70A H 0.1829 0.1447 0.6243 0.060 Uiso 1 1 calc R . . . .
H70B H 0.2307 0.1080 0.5874 0.060 Uiso 1 1 calc R . . . .
C71 C 0.2730(4) 0.0674(2) 0.64180(15) 0.0427(10) Uani 1 1 d . . . . .
C72 C 0.3056(4) 0.0114(2) 0.62485(15) 0.0463(11) Uani 1 1 d . . . . .
H72 H 0.3146 0.0085 0.5970 0.056 Uiso 1 1 calc R . . . .
C73 C 0.3248(4) -0.0399(2) 0.64907(16) 0.0475(11) Uani 1 1 d . . . . .
C74 C 0.3118(5) -0.0329(2) 0.69061(17) 0.0539(13) Uani 1 1 d . . . . .
H74 H 0.3248 -0.0668 0.7072 0.065 Uiso 1 1 calc R . . . .
C75 C 0.2804(5) 0.0219(2) 0.70867(15) 0.0468(11) Uani 1 1 d . . . . .
C76 C 0.2602(5) 0.0723(2) 0.68314(15) 0.0450(11) Uani 1 1 d . . . . .
H76 H 0.2379 0.1095 0.6942 0.054 Uiso 1 1 calc R . . . .
C77 C 0.3581(5) -0.1018(2) 0.63117(19) 0.0589(14) Uani 1 1 d . . . . .
C78 C 0.3767(10) -0.0977(4) 0.5845(3) 0.081(3) Uani 0.729(12) 1 d . U P B 1
H78A H 0.3042 -0.0839 0.5710 0.121 Uiso 0.729(12) 1 calc GR . P B 1
H78B H 0.3976 -0.1372 0.5744 0.121 Uiso 0.729(12) 1 calc GR . P B 1
H78C H 0.4399 -0.0693 0.5795 0.121 Uiso 0.729(12) 1 calc GR . P B 1
C79 C 0.2533(9) -0.1450(4) 0.6357(4) 0.076(3) Uani 0.729(12) 1 d . U P B 1
H79A H 0.2336 -0.1474 0.6638 0.115 Uiso 0.729(12) 1 calc GR . P B 1
H79B H 0.2745 -0.1849 0.6262 0.115 Uiso 0.729(12) 1 calc GR . P B 1
H79C H 0.1855 -0.1301 0.6200 0.115 Uiso 0.729(12) 1 calc GR . P B 1
C80 C 0.4677(10) -0.1269(5) 0.6515(4) 0.096(4) Uani 0.729(12) 1 d . U P B 1
H80A H 0.5336 -0.0999 0.6472 0.144 Uiso 0.729(12) 1 calc GR . P B 1
H80B H 0.4848 -0.1663 0.6403 0.144 Uiso 0.729(12) 1 calc GR . P B 1
H80C H 0.4556 -0.1308 0.6801 0.144 Uiso 0.729(12) 1 calc GR . P B 1
C81 C 0.2669(6) 0.0289(2) 0.75476(17) 0.0594(14) Uani 1 1 d . . . . .
C82 C 0.1402(6) 0.0475(4) 0.7636(2) 0.084(2) Uani 1 1 d . . . . .
H82A H 0.1215 0.0854 0.7501 0.126 Uiso 1 1 calc GR . . . .
H82B H 0.1330 0.0525 0.7924 0.126 Uiso 1 1 calc GR . . . .
H82C H 0.0857 0.0165 0.7540 0.126 Uiso 1 1 calc GR . . . .
C83 C 0.3512(6) 0.0786(4) 0.7702(2) 0.082(2) Uani 1 1 d . . . . .
H83A H 0.4319 0.0676 0.7645 0.123 Uiso 1 1 calc GR . . . .
H83B H 0.3438 0.0833 0.7990 0.123 Uiso 1 1 calc GR . . . .
H83C H 0.3311 0.1164 0.7569 0.123 Uiso 1 1 calc GR . . . .
C84 C 0.2983(11) -0.0307(4) 0.7773(2) 0.131(4) Uani 1 1 d . . . . .
H84A H 0.2379 -0.0607 0.7712 0.197 Uiso 1 1 calc GR . . . .
H84B H 0.3025 -0.0232 0.8060 0.197 Uiso 1 1 calc GR . . . .
H84C H 0.3742 -0.0454 0.7688 0.197 Uiso 1 1 calc GR . . . .
O1 O 0.8134(4) 0.52990(15) 0.50715(10) 0.0676(12) Uani 1 1 d . . . . .
O2 O 0.8338(3) 0.50223(14) 0.71611(9) 0.0516(9) Uani 1 1 d . . . . .
O3 O 0.8362(4) 0.08013(17) 0.71441(11) 0.0649(11) Uani 1 1 d . . . . .
O4 O 0.9436(3) 0.13191(18) 0.51125(11) 0.0583(9) Uani 1 1 d . . . . .
N1 N 0.8155(4) 0.52082(16) 0.57696(11) 0.0433(9) Uani 1 1 d . . . . .
N2 N 0.8234(4) 0.51163(15) 0.64648(11) 0.0390(8) Uani 1 1 d . . . . .
N3 N 0.8712(4) 0.09867(17) 0.64690(12) 0.0472(10) Uani 1 1 d . . . . .
N4 N 0.9072(4) 0.11645(17) 0.57960(12) 0.0457(9) Uani 1 1 d . . . . .
C1 C 0.8172(5) 0.5560(2) 0.54486(14) 0.0508(13) Uani 1 1 d . . . . .
C2 C 0.8249(6) 0.6196(2) 0.54516(15) 0.0635(17) Uani 1 1 d . . . . .
H2 H 0.8208 0.6418 0.5211 0.076 Uiso 1 1 calc R . . . .
C3 C 0.8386(6) 0.6480(2) 0.58153(15) 0.0546(14) Uani 1 1 d . . . . .
H3 H 0.8461 0.6903 0.5827 0.066 Uiso 1 1 calc R . . . .
C4 C 0.8416(5) 0.61314(19) 0.61768(13) 0.0407(10) Uani 1 1 d . . . . .
C5 C 0.8554(5) 0.63753(19) 0.65688(13) 0.0427(11) Uani 1 1 d . . . . .
H5 H 0.8664 0.6793 0.6605 0.051 Uiso 1 1 calc R . . . .
C6 C 0.8528(5) 0.6004(2) 0.68919(13) 0.0436(11) Uani 1 1 d . . . . .
H6 H 0.8628 0.6156 0.7154 0.052 Uiso 1 1 calc R . . . .
C7 C 0.8346(4) 0.53770(19) 0.68219(13) 0.0409(10) Uani 1 1 d . . . . .
C8 C 0.8268(4) 0.54926(18) 0.61382(12) 0.0364(9) Uani 1 1 d . . . . .
C9 C 0.7650(5) 0.44817(19) 0.71672(13) 0.0425(11) Uani 1 1 d . . . . .
C10 C 0.8195(5) 0.3979(2) 0.73485(14) 0.0441(11) Uani 1 1 d . . . . .
H10 H 0.9007 0.3982 0.7420 0.053 Uiso 1 1 calc R . . . .
C11 C 0.7498(4) 0.3470(2) 0.74206(14) 0.0423(10) Uani 1 1 d . . . . .
C12 C 0.6287(4) 0.34669(19) 0.73061(13) 0.0380(9) Uani 1 1 d . . . . .
C13 C 0.5772(5) 0.3962(2) 0.71128(13) 0.0439(11) Uani 1 1 d . . . . .
H13 H 0.4970 0.3953 0.7029 0.053 Uiso 1 1 calc R . . . .
C14 C 0.6471(5) 0.4480(2) 0.70437(14) 0.0473(12) Uani 1 1 d . . . . .
H14 H 0.6135 0.4821 0.6915 0.057 Uiso 1 1 calc R . . . .
C15 C 0.7060(5) 0.29369(19) 0.80348(14) 0.0440(11) Uani 1 1 d . . . . .
C16 C 0.5860(4) 0.29187(18) 0.79218(13) 0.0387(10) Uani 1 1 d . . . . .
C17 C 0.5000(5) 0.2931(2) 0.82108(15) 0.0499(12) Uani 1 1 d . . . . .
H17 H 0.4191 0.2907 0.8137 0.060 Uiso 1 1 calc R . . . .
C18 C 0.5379(7) 0.2979(2) 0.86193(16) 0.0602(15) Uani 1 1 d . . . . .
H18 H 0.4812 0.2986 0.8819 0.072 Uiso 1 1 calc R . . . .
C19 C 0.6563(7) 0.3015(2) 0.87304(16) 0.0664(18) Uani 1 1 d . . . . .
H19 H 0.6791 0.3061 0.9003 0.080 Uiso 1 1 calc R . . . .
C20 C 0.7423(6) 0.2984(2) 0.84412(16) 0.0553(14) Uani 1 1 d . . . . .
H20 H 0.8231 0.2995 0.8517 0.066 Uiso 1 1 calc R . . . .
C21 C 0.7889(5) 0.2913(2) 0.76712(15) 0.0471(11) Uani 1 1 d . . . . .
H21 H 0.8740 0.2916 0.7751 0.057 Uiso 1 1 calc R . . . .
C22 C 0.7507(4) 0.2342(2) 0.74319(14) 0.0438(11) Uani 1 1 d . . . . .
C23 C 0.6281(4) 0.23383(19) 0.73194(13) 0.0393(10) Uani 1 1 d . . . . .
C24 C 0.5623(4) 0.28995(19) 0.74607(12) 0.0373(9) Uani 1 1 d . . . . .
H24 H 0.4770 0.2897 0.7382 0.045 Uiso 1 1 calc R . . . .
C25 C 0.5784(5) 0.1842(2) 0.71207(13) 0.0442(11) Uani 1 1 d . . . . .
H25 H 0.4982 0.1845 0.7037 0.053 Uiso 1 1 calc R . . . .
C26 C 0.6496(5) 0.1333(2) 0.70462(13) 0.0520(13) Uani 1 1 d . . . . .
H26 H 0.6169 0.0989 0.6919 0.062 Uiso 1 1 calc R . . . .
C27 C 0.7692(5) 0.1346(2) 0.71644(15) 0.0505(12) Uani 1 1 d . . . . .
C28 C 0.8216(5) 0.1838(2) 0.73528(15) 0.0501(12) Uani 1 1 d . . . . .
H28 H 0.9026 0.1836 0.7426 0.060 Uiso 1 1 calc R . . . .
C29 C 0.8788(5) 0.0621(2) 0.67835(16) 0.0540(13) Uani 1 1 d . . . . .
C30 C 0.9320(5) 0.0036(2) 0.67883(17) 0.0572(14) Uani 1 1 d . . . . .
H30 H 0.9316 -0.0208 0.7019 0.069 Uiso 1 1 calc R . . . .
C31 C 0.9836(5) -0.0158(2) 0.64482(18) 0.0591(14) Uani 1 1 d . . . . .
H31 H 1.0203 -0.0539 0.6442 0.071 Uiso 1 1 calc R . . . .
C32 C 0.9815(4) 0.0221(2) 0.61014(15) 0.0467(11) Uani 1 1 d . . . . .
C33 C 0.9208(4) 0.07826(19) 0.61230(14) 0.0403(10) Uani 1 1 d . . . . .
C34 C 1.0352(5) 0.0073(2) 0.57337(17) 0.0534(13) Uani 1 1 d . . . . .
H34 H 1.0766 -0.0293 0.5710 0.064 Uiso 1 1 calc R . . . .
C35 C 1.0267(5) 0.0458(2) 0.54187(16) 0.0522(12) Uani 1 1 d . . . . .
H35 H 1.0655 0.0379 0.5179 0.063 Uiso 1 1 calc R . . . .
C36 C 0.9567(5) 0.0991(2) 0.54624(15) 0.0469(11) Uani 1 1 d . . . . .
C37 C 0.8524(5) 0.1749(2) 0.50496(15) 0.0484(11) Uani 1 1 d . . . . .
C38 C 0.8834(5) 0.2257(2) 0.48237(15) 0.0490(12) Uani 1 1 d . . . . .
H38 H 0.9621 0.2322 0.4754 0.059 Uiso 1 1 calc R . . . .
C39 C 0.7946(5) 0.2660(2) 0.47063(14) 0.0449(11) Uani 1 1 d . . . . .
C40 C 0.6766(4) 0.2563(2) 0.48194(13) 0.0424(10) Uani 1 1 d . . . . .
C41 C 0.6482(5) 0.2059(2) 0.50444(14) 0.0456(11) Uani 1 1 d . . . . .
H41 H 0.5698 0.1995 0.5119 0.055 Uiso 1 1 calc R . . . .
C42 C 0.7365(5) 0.1646(2) 0.51588(14) 0.0470(11) Uani 1 1 d . . . . .
H42 H 0.7179 0.1301 0.5309 0.056 Uiso 1 1 calc R . . . .
C43 C 0.7239(6) 0.3176(2) 0.40904(14) 0.0551(14) Uani 1 1 d . . . . .
C44 C 0.7518(7) 0.3222(2) 0.36877(17) 0.0723(19) Uani 1 1 d . . . . .
H44 H 0.8300 0.3291 0.3614 0.087 Uiso 1 1 calc R . . . .
C45 C 0.6586(10) 0.3163(3) 0.33909(19) 0.094(3) Uani 1 1 d . . . . .
H45 H 0.6760 0.3183 0.3118 0.113 Uiso 1 1 calc R . . . .
C46 C 0.5442(9) 0.3079(3) 0.34976(19) 0.090(3) Uani 1 1 d . . . . .
H46 H 0.4839 0.3056 0.3297 0.109 Uiso 1 1 calc R . . . .
C47 C 0.5151(7) 0.3026(2) 0.39060(17) 0.0683(18) Uani 1 1 d . . . . .
H47 H 0.4366 0.2959 0.3978 0.082 Uiso 1 1 calc R . . . .
C48 C 0.6056(6) 0.3077(2) 0.41982(15) 0.0537(13) Uani 1 1 d . . . . .
C49 C 0.5922(5) 0.3059(2) 0.46600(14) 0.0483(12) Uani 1 1 d . . . . .
H49 H 0.5094 0.2992 0.4736 0.058 Uiso 1 1 calc R . . . .
C50 C 0.8116(5) 0.3234(2) 0.44542(15) 0.0495(12) Uani 1 1 d . . . . .
H50 H 0.8945 0.3302 0.4379 0.059 Uiso 1 1 calc R . . . .
C51 C 0.7597(5) 0.3758(2) 0.47053(14) 0.0463(11) Uani 1 1 d . . . . .
C52 C 0.6425(5) 0.3656(2) 0.48184(14) 0.0451(11) Uani 1 1 d . . . . .
C53 C 0.5837(5) 0.4091(2) 0.50371(15) 0.0511(12) Uani 1 1 d . . . . .
H53 H 0.5059 0.4023 0.5116 0.061 Uiso 1 1 calc R . . . .
C54 C 0.6425(6) 0.4636(2) 0.51385(15) 0.0571(14) Uani 1 1 d . . . . .
H54 H 0.6040 0.4933 0.5288 0.069 Uiso 1 1 calc R . . . .
C55 C 0.7566(6) 0.4732(2) 0.50183(14) 0.0538(14) Uani 1 1 d . . . . .
C56 C 0.8200(5) 0.4296(2) 0.48039(14) 0.0470(11) Uani 1 1 d . . . . .
H56 H 0.8985 0.4362 0.4731 0.056 Uiso 1 1 calc R . . . .
O5A O 1.1551(18) 0.3240(18) 0.5716(8) 0.123(8) Uani 0.44(4) 1 d D U P A 2
H5AA H 1.1644 0.3373 0.5947 0.185 Uiso 0.44(4) 1 calc GR . P A 2
C78A C 0.475(3) -0.0975(12) 0.6108(9) 0.086(9) Uani 0.271(12) 1 d . U P B 2
H78D H 0.4664 -0.0719 0.5872 0.129 Uiso 0.271(12) 1 calc GR . P B 2
H78E H 0.5001 -0.1376 0.6028 0.129 Uiso 0.271(12) 1 calc GR . P B 2
H78F H 0.5343 -0.0803 0.6293 0.129 Uiso 0.271(12) 1 calc GR . P B 2
C80A C 0.378(3) -0.1516(11) 0.6651(8) 0.081(8) Uani 0.271(12) 1 d . U P B 2
H80D H 0.4409 -0.1385 0.6838 0.122 Uiso 0.271(12) 1 calc GR . P B 2
H80E H 0.4008 -0.1895 0.6529 0.122 Uiso 0.271(12) 1 calc GR . P B 2
H80F H 0.3059 -0.1572 0.6794 0.122 Uiso 0.271(12) 1 calc GR . P B 2
C79A C 0.265(3) -0.1261(14) 0.6034(11) 0.089(9) Uani 0.271(12) 1 d . U P B 2
H79D H 0.1920 -0.1300 0.6173 0.134 Uiso 0.271(12) 1 calc GR . P B 2
H79E H 0.2896 -0.1655 0.5937 0.134 Uiso 0.271(12) 1 calc GR . P B 2
H79F H 0.2539 -0.0988 0.5808 0.134 Uiso 0.271(12) 1 calc GR . P B 2

loop_
_atom_site_aniso_label
_atom_site_aniso_U_11
_atom_site_aniso_U_22
_atom_site_aniso_U_33
_atom_site_aniso_U_23
_atom_site_aniso_U_13
_atom_site_aniso_U_12
Cl3 0.212(5) 0.085(2) 0.480(10) -0.045(4) -0.003(5) 0.010(2)
Cl4 0.0835(18) 0.119(2) 0.515(8) -0.140(4) 0.032(3) -0.0157(16)
C86 0.177(13) 0.091(8) 0.39(3) -0.020(12) 0.174(16) -0.007(8)
Cl1 0.141(3) 0.185(4) 0.295(6) 0.075(4) -0.026(3) -0.024(3)
Cl2 0.1111(19) 0.194(3) 0.1020(17) 0.0134(18) -0.0140(14) 0.0211(19)
C85 0.117(7) 0.133(8) 0.099(6) 0.022(6) 0.005(5) -0.011(6)
P2 0.0511(8) 0.0494(7) 0.0614(8) 0.0044(6) -0.0039(6) 0.0060(6)
F7 0.108(3) 0.055(2) 0.101(3) 0.004(2) 0.032(2) -0.004(2)
F8 0.063(2) 0.0562(19) 0.137(4) -0.009(2) -0.032(2) 0.0168(17)
F9 0.097(3) 0.115(3) 0.080(3) 0.036(2) -0.001(2) -0.025(3)
F10 0.078(3) 0.097(3) 0.087(3) -0.007(2) 0.002(2) 0.043(2)
F11 0.0550(19) 0.077(2) 0.071(2) -0.0076(18) -0.0114(16) 0.0042(16)
F12 0.096(3) 0.089(3) 0.090(3) -0.022(2) -0.020(2) -0.005(2)
P1 0.0532(8) 0.0518(7) 0.0412(7) 0.0096(6) -0.0044(5) -0.0043(6)
F1 0.087(3) 0.0596(19) 0.076(2) 0.0296(17) -0.0082(19) 0.0025(18)
F2 0.075(2) 0.067(2) 0.0497(17) 0.0146(15) 0.0068(15) 0.0007(16)
F3 0.070(2) 0.063(2) 0.073(2) -0.0077(17) 0.0009(17) -0.0131(17)
F4 0.082(3) 0.095(3) 0.068(2) 0.016(2) -0.0124(19) 0.031(2)
F5 0.068(2) 0.106(3) 0.0497(18) 0.0046(18) 0.0047(15) -0.020(2)
F6 0.073(2) 0.088(3) 0.079(2) -0.017(2) -0.0028(19) -0.025(2)
O5 0.121(10) 0.066(7) 0.091(7) 0.006(6) 0.016(6) 0.039(7)
N5 0.048(2) 0.0337(18) 0.048(2) -0.0037(16) -0.0021(18) -0.0033(16)
N6 0.052(2) 0.0364(18) 0.0340(19) 0.0066(15) -0.0065(16) -0.0033(17)
C57 0.118(7) 0.121(7) 0.067(5) 0.017(5) 0.030(4) 0.027(6)
C58 0.067(4) 0.066(4) 0.116(6) 0.031(4) 0.022(4) -0.001(3)
C59 0.046(3) 0.040(2) 0.091(4) -0.007(3) -0.002(3) -0.006(2)
C60 0.052(3) 0.040(2) 0.051(3) 0.004(2) -0.005(2) 0.008(2)
C61 0.045(3) 0.032(2) 0.045(2) 0.0075(18) 0.0016(19) 0.0017(18)
C62 0.052(3) 0.030(2) 0.035(2) 0.0005(17) -0.0046(19) 0.0020(18)
C63 0.044(3) 0.030(2) 0.067(3) 0.003(2) -0.012(2) 0.0001(19)
C64 0.044(3) 0.031(2) 0.072(3) 0.000(2) -0.004(2) 0.0069(19)
C65 0.050(3) 0.0303(19) 0.0277(19) 0.0042(16) -0.0016(17) -0.0009(18)
C66 0.055(3) 0.034(2) 0.033(2) -0.0006(18) 0.0027(19) 0.001(2)
C67 0.052(3) 0.033(2) 0.038(2) -0.0020(18) 0.0031(19) -0.0026(19)
C68 0.054(3) 0.039(2) 0.046(3) 0.004(2) -0.007(2) 0.001(2)
C69 0.053(3) 0.030(2) 0.049(3) 0.0032(19) -0.004(2) 0.0008(19)
C70 0.055(3) 0.042(2) 0.052(3) 0.009(2) -0.008(2) -0.011(2)
C71 0.042(3) 0.039(2) 0.047(3) 0.004(2) -0.002(2) -0.0038(19)
C72 0.049(3) 0.045(2) 0.046(3) -0.002(2) 0.002(2) -0.008(2)
C73 0.044(3) 0.037(2) 0.062(3) 0.003(2) 0.008(2) 0.004(2)
C74 0.063(3) 0.035(2) 0.065(3) 0.010(2) 0.007(3) 0.004(2)
C75 0.053(3) 0.036(2) 0.051(3) 0.004(2) 0.005(2) -0.002(2)
C76 0.055(3) 0.030(2) 0.050(3) 0.0007(19) 0.003(2) 0.002(2)
C77 0.057(3) 0.043(3) 0.077(4) -0.007(3) 0.007(3) 0.007(2)
C78 0.091(7) 0.069(5) 0.083(6) -0.034(5) 0.008(5) 0.015(5)
C79 0.080(6) 0.038(4) 0.112(8) -0.011(5) 0.012(6) 0.000(4)
C80 0.060(6) 0.088(7) 0.138(10) -0.040(7) -0.016(6) 0.033(5)
C81 0.078(4) 0.050(3) 0.051(3) 0.007(2) 0.008(3) 0.003(3)
C82 0.088(5) 0.106(5) 0.060(4) -0.008(4) 0.017(3) -0.034(4)
C83 0.079(5) 0.108(6) 0.057(4) -0.014(4) -0.006(3) -0.010(4)
C84 0.263(13) 0.073(5) 0.058(4) 0.021(4) 0.023(6) 0.040(6)
O1 0.134(4) 0.0380(18) 0.0305(17) -0.0055(14) 0.003(2) -0.022(2)
O2 0.084(3) 0.0364(16) 0.0336(16) 0.0091(13) -0.0098(16) -0.0121(16)
O3 0.098(3) 0.054(2) 0.044(2) 0.0151(17) 0.0146(19) 0.034(2)
O4 0.065(2) 0.064(2) 0.046(2) 0.0047(17) 0.0073(17) 0.0114(19)
N1 0.065(3) 0.0278(17) 0.037(2) -0.0012(15) 0.0017(18) -0.0038(17)
N2 0.054(2) 0.0276(16) 0.0349(19) 0.0007(14) -0.0062(16) -0.0025(16)
N3 0.066(3) 0.0338(19) 0.042(2) -0.0001(16) -0.0005(19) 0.0110(18)
N4 0.059(3) 0.039(2) 0.039(2) -0.0029(16) 0.0009(18) 0.0040(18)
C1 0.084(4) 0.034(2) 0.035(2) -0.0031(19) 0.000(2) -0.003(2)
C2 0.122(5) 0.034(2) 0.034(2) 0.006(2) 0.003(3) -0.012(3)
C3 0.097(4) 0.026(2) 0.041(3) 0.0050(19) 0.005(3) -0.009(2)
C4 0.064(3) 0.0265(19) 0.032(2) -0.0007(16) 0.001(2) -0.0016(19)
C5 0.067(3) 0.0254(19) 0.035(2) -0.0035(17) -0.001(2) -0.005(2)
C6 0.063(3) 0.035(2) 0.032(2) -0.0077(18) -0.005(2) -0.001(2)
C7 0.057(3) 0.032(2) 0.034(2) 0.0070(17) -0.0060(19) 0.0028(19)
C8 0.053(3) 0.0256(18) 0.031(2) 0.0003(16) -0.0003(18) -0.0028(17)
C9 0.068(3) 0.032(2) 0.028(2) 0.0039(17) 0.000(2) -0.006(2)
C10 0.048(3) 0.039(2) 0.045(3) 0.012(2) -0.003(2) -0.001(2)
C11 0.046(3) 0.037(2) 0.043(2) 0.0106(19) -0.003(2) 0.0020(19)
C12 0.051(3) 0.033(2) 0.030(2) 0.0067(17) 0.0026(18) 0.0042(19)
C13 0.054(3) 0.044(2) 0.033(2) 0.0043(19) -0.001(2) 0.011(2)
C14 0.070(3) 0.038(2) 0.033(2) 0.0055(19) -0.002(2) 0.013(2)
C15 0.061(3) 0.028(2) 0.042(2) 0.0079(18) -0.010(2) -0.006(2)
C16 0.056(3) 0.0277(19) 0.032(2) 0.0056(16) -0.0037(19) -0.0018(18)
C17 0.072(4) 0.038(2) 0.041(3) 0.005(2) 0.009(2) 0.008(2)
C18 0.103(5) 0.037(2) 0.041(3) 0.005(2) 0.012(3) 0.009(3)
C19 0.132(6) 0.032(2) 0.035(3) 0.001(2) -0.009(3) -0.003(3)
C20 0.087(4) 0.030(2) 0.047(3) 0.008(2) -0.024(3) -0.010(2)
C21 0.049(3) 0.040(2) 0.052(3) 0.016(2) -0.009(2) -0.001(2)
C22 0.052(3) 0.041(2) 0.038(2) 0.0147(19) 0.002(2) 0.004(2)
C23 0.052(3) 0.033(2) 0.032(2) 0.0090(17) 0.0004(18) 0.0045(19)
C24 0.046(3) 0.035(2) 0.031(2) 0.0036(17) -0.0043(18) 0.0031(18)
C25 0.060(3) 0.042(2) 0.029(2) 0.0033(18) -0.007(2) 0.006(2)
C26 0.090(4) 0.040(2) 0.026(2) -0.0001(18) -0.002(2) 0.006(3)
C27 0.069(3) 0.045(3) 0.038(2) 0.012(2) 0.008(2) 0.021(2)
C28 0.053(3) 0.049(3) 0.049(3) 0.019(2) 0.004(2) 0.010(2)
C29 0.070(4) 0.043(3) 0.049(3) 0.004(2) -0.001(2) 0.014(2)
C30 0.075(4) 0.046(3) 0.050(3) 0.012(2) 0.000(3) 0.020(3)
C31 0.071(4) 0.038(2) 0.068(4) -0.002(2) -0.003(3) 0.015(2)
C32 0.048(3) 0.040(2) 0.052(3) -0.006(2) -0.004(2) 0.008(2)
C33 0.043(3) 0.032(2) 0.046(2) -0.0040(18) -0.0019(19) 0.0071(18)
C34 0.053(3) 0.043(3) 0.064(3) -0.015(2) -0.005(2) 0.012(2)
C35 0.049(3) 0.057(3) 0.050(3) -0.014(2) -0.001(2) 0.006(2)
C36 0.049(3) 0.046(3) 0.045(3) -0.007(2) -0.002(2) -0.001(2)
C37 0.052(3) 0.051(3) 0.042(3) -0.005(2) 0.000(2) 0.005(2)
C38 0.057(3) 0.046(3) 0.044(3) -0.005(2) 0.004(2) -0.006(2)
C39 0.060(3) 0.038(2) 0.037(2) -0.0066(19) 0.009(2) -0.005(2)
C40 0.055(3) 0.041(2) 0.031(2) -0.0043(18) -0.0005(19) -0.003(2)
C41 0.051(3) 0.049(3) 0.036(2) -0.001(2) 0.001(2) -0.003(2)
C42 0.054(3) 0.049(3) 0.038(2) 0.002(2) 0.002(2) -0.003(2)
C43 0.101(5) 0.030(2) 0.034(2) -0.0067(19) 0.005(3) -0.011(2)
C44 0.133(6) 0.036(3) 0.048(3) -0.008(2) 0.018(3) -0.016(3)
C45 0.198(10) 0.049(3) 0.036(3) -0.004(3) -0.001(4) -0.037(5)
C46 0.167(8) 0.060(4) 0.042(3) 0.005(3) -0.031(4) -0.042(5)
C47 0.101(5) 0.050(3) 0.052(3) 0.004(2) -0.027(3) -0.024(3)
C48 0.085(4) 0.035(2) 0.041(3) -0.004(2) -0.012(3) -0.009(2)
C49 0.059(3) 0.046(3) 0.040(2) -0.002(2) -0.002(2) -0.010(2)
C50 0.064(3) 0.042(2) 0.043(3) -0.005(2) 0.007(2) -0.005(2)
C51 0.061(3) 0.040(2) 0.038(2) -0.0065(19) -0.005(2) -0.001(2)
C52 0.057(3) 0.040(2) 0.038(2) -0.0053(19) -0.009(2) 0.000(2)
C53 0.059(3) 0.049(3) 0.045(3) -0.003(2) -0.004(2) 0.004(2)
C54 0.088(4) 0.043(3) 0.040(3) -0.006(2) -0.008(3) 0.016(3)
C55 0.096(4) 0.038(2) 0.027(2) -0.0027(19) -0.007(2) -0.004(3)
C56 0.069(3) 0.037(2) 0.034(2) -0.0032(19) -0.004(2) -0.006(2)
O5A 0.149(13) 0.106(14) 0.115(11) 0.004(11) -0.001(10) 0.036(11)
C78A 0.088(15) 0.076(13) 0.096(16) 0.024(12) 0.037(12) 0.033(11)
C80A 0.097(16) 0.060(12) 0.087(14) 0.001(11) 0.022(12) 0.025(12)
C79A 0.086(15) 0.077(14) 0.105(17) -0.012(13) 0.009(13) 0.006(12)

loop_
_atom_type_symbol
_atom_type_description
_atom_type_scat_dispersion_real
_atom_type_scat_dispersion_imag
_atom_type_scat_source
C C 0.0033 0.0016 'International Tables Vol C Tables 4.2.6.8 and 6.1.1.4'
H H 0.0000 0.0000 'International Tables Vol C Tables 4.2.6.8 and 6.1.1.4'
Cl Cl 0.1484 0.1585 'International Tables Vol C Tables 4.2.6.8 and 6.1.1.4'
F F 0.0171 0.0103 'International Tables Vol C Tables 4.2.6.8 and 6.1.1.4'
N N 0.0061 0.0033 'International Tables Vol C Tables 4.2.6.8 and 6.1.1.4'
O O 0.0106 0.0060 'International Tables Vol C Tables 4.2.6.8 and 6.1.1.4'
P P 0.1023 0.0942 'International Tables Vol C Tables 4.2.6.8 and 6.1.1.4'

loop_
_geom_angle_atom_site_label_1
_geom_angle_atom_site_label_2
_geom_angle_atom_site_label_3
_geom_angle
Cl4 C86 Cl3 115.5(8)
Cl2 C85 Cl1 110.8(6)
F7 P2 F8 88.4(2)
F7 P2 F11 89.6(2)
F8 P2 F11 88.1(2)
F9 P2 F7 179.0(3)
F9 P2 F8 91.3(3)
F9 P2 F10 90.1(3)
F9 P2 F11 89.5(2)
F9 P2 F12 91.7(3)
F10 P2 F7 90.1(2)
F10 P2 F8 177.3(2)
F10 P2 F11 89.6(2)
F12 P2 F7 89.3(2)
F12 P2 F8 91.0(2)
F12 P2 F10 91.3(2)
F12 P2 F11 178.5(2)
F1 P1 F2 88.90(19)
F1 P1 F3 89.2(2)
F1 P1 F6 90.8(2)
F3 P1 F2 90.14(19)
F3 P1 F6 179.5(2)
F4 P1 F1 178.9(2)
F4 P1 F2 90.0(2)
F4 P1 F3 90.7(2)
F4 P1 F6 89.3(2)
F5 P1 F1 91.0(2)
F5 P1 F2 179.7(2)
F5 P1 F3 90.2(2)
F5 P1 F4 90.2(2)
F5 P1 F6 90.4(2)
F6 P1 F2 89.3(2)
C60 N5 C59 120.2(4)
C64 N5 C59 118.6(4)
C64 N5 C60 121.0(4)
C67 N6 C68 120.1(4)
C67 N6 C70 119.6(4)
C68 N6 C70 120.3(4)
O5 C57 C58 111.5(9)
O5A C57 C58 98.7(13)
C57 C58 C59 114.2(5)
N5 C59 C58 109.9(5)
N5 C60 C61 120.6(4)
C60 C61 C62 120.0(4)
C61 C62 C63 117.3(4)
C61 C62 C65 121.0(4)
C63 C62 C65 121.7(4)
C64 C63 C62 121.1(4)
N5 C64 C63 120.0(4)
C66 C65 C62 120.3(4)
C69 C65 C62 121.8(4)
C69 C65 C66 117.9(4)
C67 C66 C65 119.7(5)
N6 C67 C66 121.4(4)
N6 C68 C69 120.5(5)
C68 C69 C65 120.3(4)
C71 C70 N6 111.2(4)
C72 C71 C70 119.8(4)
C76 C71 C70 120.2(4)
C76 C71 C72 120.0(4)
C73 C72 C71 121.0(5)
C72 C73 C74 117.2(4)
C72 C73 C77 121.9(5)
C74 C73 C77 120.8(5)
C75 C74 C73 123.6(5)
C74 C75 C76 117.4(5)
C74 C75 C81 122.9(4)
C76 C75 C81 119.7(4)
C71 C76 C75 120.8(4)
C73 C77 C78 111.8(5)
C73 C77 C80A 111.8(10)
C79 C77 C73 108.3(5)
C79 C77 C78 105.3(7)
C80 C77 C73 111.3(6)
C80 C77 C78 109.2(7)
C80 C77 C79 110.7(8)
C78A C77 C73 110.3(12)
C78A C77 C80A 104.8(16)
C79A C77 C73 112.8(12)
C79A C77 C78A 110.8(19)
C79A C77 C80A 106.0(19)
C82 C81 C75 110.0(5)
C82 C81 C83 108.5(5)
C82 C81 C84 109.6(7)
C83 C81 C75 108.7(5)
C83 C81 C84 108.6(6)
C84 C81 C75 111.4(5)
C1 O1 C55 118.9(4)
C7 O2 C9 120.6(3)
C29 O3 C27 119.5(4)
C36 O4 C37 122.5(4)
C1 N1 C8 116.5(4)
C7 N2 C8 116.3(3)
C29 N3 C33 116.4(4)
C36 N4 C33 116.5(4)
O1 C1 C2 115.1(4)
N1 C1 O1 119.1(4)
N1 C1 C2 125.8(4)
C3 C2 C1 118.0(5)
C2 C3 C4 119.8(4)
C5 C4 C3 124.7(4)
C5 C4 C8 118.0(4)
C8 C4 C3 117.3(4)
C6 C5 C4 119.7(4)
C5 C6 C7 118.0(4)
O2 C7 C6 115.3(4)
N2 C7 O2 119.1(4)
N2 C7 C6 125.6(4)
N1 C8 C4 122.5(4)
N2 C8 N1 115.1(3)
N2 C8 C4 122.4(4)
C10 C9 O2 116.1(4)
C14 C9 O2 121.3(4)
C14 C9 C10 122.2(4)
C9 C10 C11 118.1(4)
C10 C11 C12 120.3(4)
C10 C11 C21 125.6(4)
C12 C11 C21 113.5(4)
C11 C12 C24 112.9(4)
C13 C12 C11 120.6(4)
C13 C12 C24 126.1(4)
C12 C13 C14 119.2(5)
C9 C14 C13 119.4(4)
C16 C15 C20 120.7(5)
C16 C15 C21 113.3(4)
C20 C15 C21 126.0(5)
C15 C16 C24 113.6(4)
C17 C16 C15 120.6(4)
C17 C16 C24 125.8(4)
C16 C17 C18 118.1(5)
C19 C18 C17 121.3(6)
C18 C19 C20 120.4(5)
C19 C20 C15 118.8(6)
C11 C21 C15 103.0(4)
C11 C21 C22 107.7(4)
C22 C21 C15 105.3(4)
C23 C22 C21 113.0(4)
C28 C22 C21 126.5(5)
C28 C22 C23 120.2(5)
C22 C23 C24 113.2(4)
C25 C23 C22 120.2(4)
C25 C23 C24 126.5(4)
C16 C24 C12 103.7(3)
C23 C24 C12 107.8(4)
C23 C24 C16 105.0(3)
C23 C25 C26 119.3(5)
C27 C26 C25 119.1(5)
C26 C27 O3 118.7(5)
C28 C27 O3 117.9(5)
C28 C27 C26 122.8(5)
C27 C28 C22 118.2(5)
O3 C29 C30 114.6(4)
N3 C29 O3 120.0(4)
N3 C29 C30 125.3(5)
C31 C30 C29 118.0(5)
C30 C31 C32 119.6(5)
C33 C32 C31 117.8(5)
C33 C32 C34 117.8(5)
C34 C32 C31 124.4(5)
N3 C33 N4 115.0(4)
N3 C33 C32 122.7(4)
N4 C33 C32 122.3(4)
C35 C34 C32 120.0(5)
C34 C35 C36 117.7(5)
O4 C36 C35 113.1(4)
N4 C36 O4 121.5(4)
N4 C36 C35 125.4(5)
C38 C37 O4 115.1(5)
C42 C37 O4 122.7(5)
C42 C37 C38 121.8(5)
C39 C38 C37 118.2(5)
C38 C39 C40 120.4(4)
C38 C39 C50 125.5(5)
C40 C39 C50 114.2(4)
C39 C40 C49 112.2(4)
C41 C40 C39 120.3(5)
C41 C40 C49 127.4(5)
C40 C41 C42 119.7(5)
C37 C42 C41 119.6(5)
C44 C43 C48 120.3(6)
C44 C43 C50 126.0(6)
C48 C43 C50 113.6(4)
C43 C44 C45 118.3(7)
C46 C45 C44 121.1(6)
C45 C46 C47 121.0(7)
C48 C47 C46 118.4(7)
C43 C48 C49 112.5(4)
C47 C48 C43 120.9(5)
C47 C48 C49 126.5(6)
C40 C49 C48 106.2(4)
C52 C49 C40 106.2(4)
C52 C49 C48 105.8(4)
C39 C50 C43 105.7(4)
C39 C50 C51 105.3(4)
C43 C50 C51 103.9(4)
C52 C51 C50 113.6(4)
C56 C51 C50 124.6(5)
C56 C51 C52 121.8(5)
C51 C52 C49 112.9(4)
C53 C52 C49 126.9(5)
C53 C52 C51 120.1(5)
C52 C53 C54 119.1(5)
C55 C54 C53 119.9(5)
C54 C55 O1 121.6(5)
C54 C55 C56 122.6(5)
C56 C55 O1 115.6(5)
C51 C56 C55 116.5(5)

loop_
_geom_bond_atom_site_label_1
_geom_bond_atom_site_label_2
_geom_bond_distance
Cl3 C86 1.783(18)
Cl4 C86 1.675(15)
Cl1 C85 1.712(10)
Cl2 C85 1.685(10)
P2 F7 1.590(4)
P2 F8 1.599(4)
P2 F9 1.579(4)
P2 F10 1.581(4)
P2 F11 1.607(4)
P2 F12 1.580(4)
P1 F1 1.590(3)
P1 F2 1.605(3)
P1 F3 1.590(3)
P1 F4 1.587(4)
P1 F5 1.583(4)
P1 F6 1.592(4)
O5 C57 1.408(8)
N5 C59 1.500(6)
N5 C60 1.352(6)
N5 C64 1.340(6)
N6 C67 1.340(6)
N6 C68 1.349(6)
N6 C70 1.505(6)
C57 C58 1.495(11)
C57 O5A 1.435(9)
C58 C59 1.508(9)
C60 C61 1.365(7)
C61 C62 1.389(6)
C62 C63 1.401(6)
C62 C65 1.481(6)
C63 C64 1.353(7)
C65 C66 1.389(6)
C65 C69 1.389(7)
C66 C67 1.367(7)
C68 C69 1.370(7)
C70 C71 1.504(6)
C71 C72 1.401(7)
C71 C76 1.379(7)
C72 C73 1.390(7)
C73 C74 1.390(8)
C73 C77 1.530(7)
C74 C75 1.390(7)
C75 C76 1.401(6)
C75 C81 1.540(7)
C77 C78 1.562(11)
C77 C79 1.519(11)
C77 C80 1.482(11)
C77 C78A 1.50(3)
C77 C80A 1.57(3)
C77 C79A 1.46(3)
C81 C82 1.515(9)
C81 C83 1.517(9)
C81 C84 1.535(9)
O1 C1 1.368(6)
O1 C55 1.403(6)
O2 C7 1.362(5)
O2 C9 1.413(5)
O3 C27 1.412(6)
O3 C29 1.355(6)
O4 C36 1.362(6)
O4 C37 1.399(6)
N1 C1 1.310(6)
N1 C8 1.367(5)
N2 C7 1.310(6)
N2 C8 1.357(5)
N3 C29 1.310(6)
N3 C33 1.361(6)
N4 C33 1.368(6)
N4 C36 1.305(6)
C1 C2 1.394(6)
C2 C3 1.354(7)
C3 C4 1.414(6)
C4 C5 1.402(6)
C4 C8 1.413(5)
C5 C6 1.341(6)
C6 C7 1.405(6)
C9 C10 1.385(6)
C9 C14 1.367(7)
C10 C11 1.385(6)
C11 C12 1.395(6)
C11 C21 1.528(6)
C12 C13 1.373(6)
C12 C24 1.543(6)
C13 C14 1.401(7)
C15 C16 1.381(7)
C15 C20 1.390(7)
C15 C21 1.542(7)
C16 C17 1.379(7)
C16 C24 1.534(6)
C17 C18 1.401(7)
C18 C19 1.364(9)
C19 C20 1.381(9)
C21 C22 1.530(7)
C22 C23 1.409(7)
C22 C28 1.389(7)
C23 C24 1.514(6)
C23 C25 1.377(6)
C25 C26 1.397(7)
C26 C27 1.380(8)
C27 C28 1.365(8)
C29 C30 1.413(7)
C30 C31 1.347(8)
C31 C32 1.412(7)
C32 C33 1.408(6)
C32 C34 1.410(7)
C34 C35 1.339(8)
C35 C36 1.415(7)
C37 C38 1.389(7)
C37 C42 1.377(7)
C38 C39 1.375(7)
C39 C40 1.401(7)
C39 C50 1.522(7)
C40 C41 1.373(6)
C40 C49 1.521(7)
C41 C42 1.382(7)
C43 C44 1.378(7)
C43 C48 1.399(8)
C43 C50 1.528(7)
C44 C45 1.410(11)
C45 C46 1.352(12)
C46 C47 1.401(9)
C47 C48 1.377(7)
C48 C49 1.535(7)
C49 C52 1.510(6)
C50 C51 1.541(7)
C51 C52 1.394(7)
C51 C56 1.389(6)
C52 C53 1.376(7)
C53 C54 1.397(7)
C54 C55 1.367(8)
C55 C56 1.397(7)

loop_
_geom_torsion_atom_site_label_1
_geom_torsion_atom_site_label_2
_geom_torsion_atom_site_label_3
_geom_torsion_atom_site_label_4
_geom_torsion
O5 C57 C58 C59 -48.8(15)
N5 C60 C61 C62 -0.4(7)
N6 C68 C69 C65 -0.7(7)
N6 C70 C71 C72 -98.2(5)
N6 C70 C71 C76 82.6(6)
C57 C58 C59 N5 -57.6(7)
C59 N5 C60 C61 -174.6(5)
C59 N5 C64 C63 174.5(5)
C60 N5 C59 C58 104.1(6)
C60 N5 C64 C63 -1.6(8)
C60 C61 C62 C63 -0.5(7)
C60 C61 C62 C65 -178.6(4)
C61 C62 C63 C64 0.4(8)
C61 C62 C65 C66 -30.7(6)
C61 C62 C65 C69 147.4(5)
C62 C63 C64 N5 0.7(8)
C62 C65 C66 C67 177.2(4)
C62 C65 C69 C68 -176.4(4)
C63 C62 C65 C66 151.2(5)
C63 C62 C65 C69 -30.6(7)
C64 N5 C59 C58 -72.0(6)
C64 N5 C60 C61 1.4(7)
C65 C62 C63 C64 178.5(5)
C65 C66 C67 N6 -0.9(7)
C66 C65 C69 C68 1.8(6)
C67 N6 C68 C69 -1.2(7)
C67 N6 C70 C71 52.0(6)
C68 N6 C67 C66 2.0(6)
C68 N6 C70 C71 -127.9(5)
C69 C65 C66 C67 -1.0(6)
C70 N6 C67 C66 -177.8(4)
C70 N6 C68 C69 178.6(4)
C70 C71 C72 C73 -178.8(4)
C70 C71 C76 C75 179.8(4)
C71 C72 C73 C74 -0.9(7)
C71 C72 C73 C77 178.8(5)
C72 C71 C76 C75 0.5(7)
C72 C73 C74 C75 0.4(8)
C72 C73 C77 C78 4.5(8)
C72 C73 C77 C79 -111.1(7)
C72 C73 C77 C80 126.9(8)
C72 C73 C77 C78A 62.1(15)
C72 C73 C77 C80A 178.3(15)
C72 C73 C77 C79A -62.4(17)
C73 C74 C75 C76 0.5(8)
C73 C74 C75 C81 -179.7(5)
C74 C73 C77 C78 -175.9(6)
C74 C73 C77 C79 68.5(8)
C74 C73 C77 C80 -53.4(9)
C74 C73 C77 C78A -118.3(14)
C74 C73 C77 C80A -2.0(16)
C74 C73 C77 C79A 117.3(17)
C74 C75 C76 C71 -0.9(8)
C74 C75 C81 C82 -119.0(6)
C74 C75 C81 C83 122.3(6)
C74 C75 C81 C84 2.8(9)
C76 C71 C72 C73 0.5(7)
C76 C75 C81 C82 60.8(7)
C76 C75 C81 C83 -57.8(7)
C76 C75 C81 C84 -177.4(7)
C77 C73 C74 C75 -179.2(5)
C81 C75 C76 C71 179.3(5)
O1 C1 C2 C3 -174.9(6)
O1 C55 C56 C51 -172.5(4)
O2 C9 C10 C11 169.8(4)
O2 C9 C14 C13 -170.1(4)
O3 C27 C28 C22 -169.9(4)
O3 C29 C30 C31 -175.6(6)
O4 C37 C38 C39 171.9(4)
O4 C37 C42 C41 -172.3(4)
N1 C1 C2 C3 3.9(10)
N3 C29 C30 C31 2.6(9)
C1 O1 C55 C54 52.6(7)
C1 O1 C55 C56 -132.9(5)
C1 N1 C8 N2 179.3(5)
C1 N1 C8 C4 -1.1(7)
C1 C2 C3 C4 -1.6(10)
C2 C3 C4 C5 179.9(6)
C2 C3 C4 C8 -1.5(9)
C3 C4 C5 C6 177.7(5)
C3 C4 C8 N1 3.0(8)
C3 C4 C8 N2 -177.4(5)
C4 C5 C6 C7 -0.8(8)
C5 C4 C8 N1 -178.4(5)
C5 C4 C8 N2 1.3(7)
C5 C6 C7 O2 179.5(5)
C5 C6 C7 N2 2.3(8)
C7 O2 C9 C10 137.4(5)
C7 O2 C9 C14 -50.0(6)
C7 N2 C8 N1 179.7(4)
C7 N2 C8 C4 0.0(7)
C8 N1 C1 O1 176.2(5)
C8 N1 C1 C2 -2.5(9)
C8 N2 C7 O2 -178.9(4)
C8 N2 C7 C6 -1.8(7)
C8 C4 C5 C6 -0.8(8)
C9 O2 C7 N2 -32.6(7)
C9 O2 C7 C6 150.1(5)
C9 C10 C11 C12 1.0(7)
C9 C10 C11 C21 -170.4(5)
C10 C9 C14 C13 2.1(7)
C10 C11 C12 C13 1.4(7)
C10 C11 C12 C24 -172.4(4)
C10 C11 C21 C15 114.9(5)
C10 C11 C21 C22 -134.2(5)
C11 C12 C13 C14 -2.1(7)
C11 C12 C24 C16 56.6(5)
C11 C12 C24 C23 -54.3(5)
C11 C21 C22 C23 -54.1(5)
C11 C21 C22 C28 131.3(5)
C12 C11 C21 C15 -57.1(5)
C12 C11 C21 C22 53.9(5)
C12 C13 C14 C9 0.5(7)
C13 C12 C24 C16 -116.7(5)
C13 C12 C24 C23 132.3(5)
C14 C9 C10 C11 -2.8(7)
C15 C16 C17 C18 1.8(7)
C15 C16 C24 C12 -55.6(5)
C15 C16 C24 C23 57.5(5)
C15 C21 C22 C23 55.2(5)
C15 C21 C22 C28 -119.3(5)
C16 C15 C20 C19 -0.3(7)
C16 C15 C21 C11 58.5(5)
C16 C15 C21 C22 -54.2(5)
C16 C17 C18 C19 0.2(7)
C17 C16 C24 C12 123.1(5)
C17 C16 C24 C23 -123.8(5)
C17 C18 C19 C20 -2.2(8)
C18 C19 C20 C15 2.2(7)
C20 C15 C16 C17 -1.7(6)
C20 C15 C16 C24 177.0(4)
C20 C15 C21 C11 -120.3(5)
C20 C15 C21 C22 127.0(5)
C21 C11 C12 C13 173.8(4)
C21 C11 C12 C24 0.1(6)
C21 C15 C16 C17 179.4(4)
C21 C15 C16 C24 -1.9(5)
C21 C15 C20 C19 178.4(4)
C21 C22 C23 C24 0.1(5)
C21 C22 C23 C25 -176.6(4)
C21 C22 C28 C27 174.3(4)
C22 C23 C24 C12 54.0(5)
C22 C23 C24 C16 -56.1(5)
C22 C23 C25 C26 2.5(7)
C23 C22 C28 C27 0.1(7)
C23 C25 C26 C27 -1.7(7)
C24 C12 C13 C14 170.7(4)
C24 C16 C17 C18 -176.8(4)
C24 C23 C25 C26 -173.7(4)
C25 C23 C24 C12 -129.6(5)
C25 C23 C24 C16 120.3(5)
C25 C26 C27 O3 170.6(4)
C25 C26 C27 C28 0.1(7)
C26 C27 C28 C22 0.7(7)
C27 O3 C29 N3 8.8(8)
C27 O3 C29 C30 -172.8(5)
C28 C22 C23 C24 175.0(4)
C28 C22 C23 C25 -1.7(7)
C29 O3 C27 C26 80.8(6)
C29 O3 C27 C28 -108.2(6)
C29 N3 C33 N4 177.5(5)
C29 N3 C33 C32 -2.4(7)
C29 C30 C31 C32 -0.8(9)
C30 C31 C32 C33 -2.3(8)
C30 C31 C32 C34 178.2(5)
C31 C32 C33 N3 4.1(7)
C31 C32 C33 N4 -175.8(5)
C31 C32 C34 C35 178.9(5)
C32 C34 C35 C36 -3.8(8)
C33 N3 C29 O3 177.1(5)
C33 N3 C29 C30 -1.0(8)
C33 N4 C36 O4 176.5(4)
C33 N4 C36 C35 -2.8(7)
C33 C32 C34 C35 -0.6(8)
C34 C32 C33 N3 -176.4(5)
C34 C32 C33 N4 3.7(7)
C34 C35 C36 O4 -173.5(5)
C34 C35 C36 N4 5.8(8)
C36 O4 C37 C38 145.2(5)
C36 O4 C37 C42 -42.5(7)
C36 N4 C33 N3 178.1(4)
C36 N4 C33 C32 -2.0(7)
C37 O4 C36 N4 -18.6(7)
C37 O4 C36 C35 160.8(5)
C37 C38 C39 C40 1.1(7)
C37 C38 C39 C50 -179.2(4)
C38 C37 C42 C41 -0.5(7)
C38 C39 C40 C41 -0.8(7)
C38 C39 C40 C49 180.0(4)
C38 C39 C50 C43 124.9(5)
C38 C39 C50 C51 -125.5(5)
C39 C40 C41 C42 -0.1(7)
C39 C40 C49 C48 55.7(5)
C39 C40 C49 C52 -56.5(5)
C39 C50 C51 C52 -53.8(5)
C39 C50 C51 C56 128.2(5)
C40 C39 C50 C43 -55.3(5)
C40 C39 C50 C51 54.2(5)
C40 C41 C42 C37 0.7(7)
C40 C49 C52 C51 57.1(5)
C40 C49 C52 C53 -125.7(5)
C41 C40 C49 C48 -123.4(5)
C41 C40 C49 C52 124.4(5)
C42 C37 C38 C39 -0.4(7)
C43 C44 C45 C46 1.7(9)
C43 C48 C49 C40 -56.4(5)
C43 C48 C49 C52 56.2(6)
C43 C50 C51 C52 57.0(5)
C43 C50 C51 C56 -121.0(5)
C44 C43 C48 C47 -0.2(8)
C44 C43 C48 C49 -178.2(4)
C44 C43 C50 C39 -126.7(5)
C44 C43 C50 C51 122.7(5)
C44 C45 C46 C47 -2.2(10)
C45 C46 C47 C48 1.5(10)
C46 C47 C48 C43 -0.3(8)
C46 C47 C48 C49 177.4(5)
C47 C48 C49 C40 125.7(5)
C47 C48 C49 C52 -121.7(6)
C48 C43 C44 C45 -0.4(8)
C48 C43 C50 C39 54.5(5)
C48 C43 C50 C51 -56.1(5)
C48 C49 C52 C51 -55.6(5)
C48 C49 C52 C53 121.7(5)
C49 C40 C41 C42 178.9(4)
C49 C52 C53 C54 -176.2(5)
C50 C39 C40 C41 179.4(4)
C50 C39 C40 C49 0.2(5)
C50 C43 C44 C45 -179.2(5)
C50 C43 C48 C47 178.7(5)
C50 C43 C48 C49 0.7(6)
C50 C51 C52 C49 -1.3(6)
C50 C51 C52 C53 -178.8(4)
C50 C51 C56 C55 177.2(4)
C51 C52 C53 C54 0.9(7)
C52 C51 C56 C55 -0.7(7)
C52 C53 C54 C55 0.4(7)
C53 C54 C55 O1 172.3(4)
C53 C54 C55 C56 -1.8(8)
C54 C55 C56 C51 1.9(7)
C55 O1 C1 N1 28.0(8)
C55 O1 C1 C2 -153.1(6)
C56 C51 C52 C49 176.8(4)
C56 C51 C52 C53 -0.7(7)
O5A C57 C58 C59 -80.1(18)
